data_2209149
loop_
_publ_author_name
'Johnston, Andrea'
'Florence, Alastair J.'
'Kennedy, Alan R.'

_publ_section_title
;
 Hydrochlorothiazide dimethyl sulfoxide solvate
;
_journal_coeditor_code DN2020
_journal_issue 6
_journal_name_full 'Acta Crystallographica Section E'
_journal_page_first o2288
_journal_page_last o2290
_journal_paper_doi 10.1107/S1600536806016734
_journal_volume 62
_journal_year 2006
_chemical_formula_iupac 'C7 H8 Cl N3 O4 S2, C2 H6 O S'
_chemical_formula_moiety 'C7 H8 Cl N3 O4 S2, C2 H6 O S'
_chemical_formula_sum 'C9 H14 Cl N3 O5 S3'
_chemical_formula_weight 375.86
_chemical_name_common 'hydrochlrothiazide DMSO solvate'
_chemical_name_systematic
;
Hydrochlorothiazide dimethyl sulfoxide solvate
;
_space_group_IT_number 2
_symmetry_cell_setting triclinic
_symmetry_space_group_name_Hall '-P 1'
_symmetry_space_group_name_H-M 'P -1'
_atom_sites_solution_hydrogens geom
_atom_sites_solution_primary direct
_atom_sites_solution_secondary difmap
_cell_angle_alpha 85.639(3)
_cell_angle_beta 73.896(3)
_cell_angle_gamma 80.246(3)
_cell_formula_units_Z 2
_cell_length_a 7.5068(4)
_cell_length_b 9.8272(5)
_cell_length_c 10.7311(6)
_cell_measurement_reflns_used 2971
_cell_measurement_temperature 123(2)
_cell_measurement_theta_max 27.10
_cell_measurement_theta_min 2.91
_cell_volume 749.23(7)
_computing_cell_refinement 'DENZO and COLLECT'
_computing_data_collection
;
COLLECT (Hooft, 1988) and DENZO (Otwinowski & Minor, 1997)
;
_computing_data_reduction DENZO
_computing_molecular_graphics 'PLATON (Spek, 2003)'
_computing_publication_material SHELXL97
_computing_structure_refinement 'SHELXL97 (Sheldrick, 1997)'
_computing_structure_solution 'SHELXS97 (Sheldrick, 1997)'
_diffrn_ambient_temperature 123(2)
_diffrn_measured_fraction_theta_full 0.992
_diffrn_measured_fraction_theta_max 0.978
_diffrn_measurement_device_type 'Nonius KappaCCD'
_diffrn_measurement_method '\f and \w'
_diffrn_radiation_monochromator graphite
_diffrn_radiation_source 'fine-focus sealed tube'
_diffrn_radiation_type MoK\a
_diffrn_radiation_wavelength 0.71073
_diffrn_reflns_av_R_equivalents 0.055
_diffrn_reflns_av_sigmaI/netI 0.0450
_diffrn_reflns_limit_h_max 9
_diffrn_reflns_limit_h_min -9
_diffrn_reflns_limit_k_max 12
_diffrn_reflns_limit_k_min -11
_diffrn_reflns_limit_l_max 13
_diffrn_reflns_limit_l_min -13
_diffrn_reflns_number 10594
_diffrn_reflns_theta_full 26.00
_diffrn_reflns_theta_max 27.16
_diffrn_reflns_theta_min 2.93
_diffrn_standards_number 0
_exptl_absorpt_coefficient_mu 0.696
_exptl_absorpt_correction_type none
_exptl_crystal_colour colourless
_exptl_crystal_density_diffrn 1.666
_exptl_crystal_density_method 'not measured'
_exptl_crystal_description 'cut fragment'
_exptl_crystal_F_000 388
_exptl_crystal_size_max 0.28
_exptl_crystal_size_mid 0.28
_exptl_crystal_size_min 0.10
_refine_diff_density_max 0.469
_refine_diff_density_min -0.481
_refine_ls_extinction_method none
_refine_ls_goodness_of_fit_ref 1.035
_refine_ls_hydrogen_treatment mixed
_refine_ls_matrix_type full
_refine_ls_number_parameters 208
_refine_ls_number_reflns 3267
_refine_ls_number_restraints 0
_refine_ls_restrained_S_all 1.035
_refine_ls_R_factor_all 0.0541
_refine_ls_R_factor_gt 0.0402
_refine_ls_shift/su_max 0.001
_refine_ls_shift/su_mean 0.000
_refine_ls_structure_factor_coef Fsqd
_refine_ls_weighting_details 'calc w=1/[\s^2^(Fo^2^)+(0.0592P)^2^+0.534P] where P=(Fo^2^+2Fc^2^)/3'
_refine_ls_weighting_scheme calc
_refine_ls_wR_factor_gt 0.1015
_refine_ls_wR_factor_ref 0.1104
_reflns_number_gt 2669
_reflns_number_total 3267
_reflns_threshold_expression I>2\s(I)
_cod_data_source_file dn2020.cif
_cod_data_source_block I
_cod_database_code 2209149
_cod_database_fobs_code 2209149

loop_
_symmetry_equiv_pos_as_xyz
'x, y, z'
'-x, -y, -z'

loop_
_atom_site_type_symbol
_atom_site_label
_atom_site_fract_x
_atom_site_fract_y
_atom_site_fract_z
_atom_site_U_iso_or_equiv
_atom_site_adp_type
_atom_site_calc_flag
_atom_site_refinement_flags
_atom_site_occupancy
Cl Cl1 0.02575(8) 0.73342(6) 1.11711(6) 0.02319(16) Uani d . 1
S S1 0.51163(9) 0.34312(6) 0.67153(6) 0.02145(16) Uani d . 1
S S2 0.15774(9) 0.85850(6) 0.81869(6) 0.02141(16) Uani d . 1
S S3 0.69526(9) 0.76246(6) 0.63385(6) 0.02243(17) Uani d . 1
O O1 0.6400(3) 0.41391(19) 0.57579(18) 0.0319(4) Uani d . 1
O O2 0.3873(3) 0.27152(19) 0.63320(18) 0.0300(4) Uani d . 1
O O3 0.2162(3) 0.86589(18) 0.67974(17) 0.0295(4) Uani d . 1
O O4 0.2406(3) 0.93652(17) 0.89048(18) 0.0267(4) Uani d . 1
O O5 0.7163(3) 0.7637(2) 0.77073(17) 0.0322(4) Uani d . 1
N N1 0.6358(3) 0.2308(2) 0.7473(2) 0.0245(5) Uani d . 1
N N2 0.4255(3) 0.2776(2) 0.9606(2) 0.0225(5) Uani d . 1
N N3 -0.0632(3) 0.9093(2) 0.8633(2) 0.0248(5) Uani d . 1
C C1 0.5231(4) 0.1724(2) 0.8661(2) 0.0236(5) Uani d . 1
H H1A 0.4299 0.1247 0.8446 0.028 Uiso calc R 1
H H1B 0.6056 0.1030 0.9050 0.028 Uiso calc R 1
C C2 0.3507(3) 0.4058(2) 0.9263(2) 0.0182(5) Uani d . 1
C C3 0.3807(3) 0.4550(2) 0.7960(2) 0.0181(5) Uani d . 1
C C4 0.3152(3) 0.5911(2) 0.7652(2) 0.0190(5) Uani d . 1
H H4 0.3415 0.6224 0.6770 0.023 Uiso calc R 1
C C5 0.2114(3) 0.6819(2) 0.8622(2) 0.0179(5) Uani d . 1
C C6 0.1710(3) 0.6301(2) 0.9914(2) 0.0192(5) Uani d . 1
C C7 0.2385(3) 0.4977(2) 1.0242(2) 0.0193(5) Uani d . 1
H H7 0.2103 0.4671 1.1127 0.023 Uiso calc R 1
C C8 0.6947(6) 0.9341(3) 0.5754(3) 0.0489(9) Uani d . 1
H H8A 0.5787 0.9911 0.6223 0.073 Uiso calc R 1
H H8B 0.7023 0.9384 0.4826 0.073 Uiso calc R 1
H H8C 0.8029 0.9687 0.5888 0.073 Uiso calc R 1
C C9 0.9207(5) 0.6894(4) 0.5400(3) 0.0517(10) Uani d . 1
H H9A 1.0142 0.7440 0.5485 0.078 Uiso calc R 1
H H9B 0.9206 0.6894 0.4487 0.078 Uiso calc R 1
H H9C 0.9518 0.5942 0.5710 0.078 Uiso calc R 1
H H1N 0.729(5) 0.264(3) 0.758(3) 0.036(9) Uiso d . 1
H H2N 0.407(4) 0.261(3) 1.038(3) 0.023(7) Uiso d . 1
H H3N -0.131(4) 0.872(3) 0.831(3) 0.023(8) Uiso d . 1
H H4N -0.107(4) 0.923(3) 0.939(3) 0.026(8) Uiso d . 1

loop_
_atom_site_aniso_label
_atom_site_aniso_U_11
_atom_site_aniso_U_22
_atom_site_aniso_U_33
_atom_site_aniso_U_12
_atom_site_aniso_U_13
_atom_site_aniso_U_23
Cl1 0.0229(3) 0.0246(3) 0.0208(3) 0.0002(2) -0.0042(2) -0.0075(2)
S1 0.0253(3) 0.0181(3) 0.0191(3) 0.0034(2) -0.0060(2) -0.0041(2)
S2 0.0236(3) 0.0151(3) 0.0238(3) 0.0000(2) -0.0048(2) -0.0020(2)
S3 0.0241(3) 0.0226(3) 0.0207(3) -0.0030(2) -0.0065(2) -0.0015(2)
O1 0.0332(11) 0.0284(10) 0.0257(10) 0.0020(8) 0.0022(8) -0.0011(8)
O2 0.0321(10) 0.0292(10) 0.0316(10) -0.0003(8) -0.0132(8) -0.0109(8)
O3 0.0374(11) 0.0212(9) 0.0238(10) 0.0024(8) -0.0035(8) 0.0026(7)
O4 0.0271(10) 0.0185(8) 0.0346(10) -0.0042(7) -0.0066(8) -0.0057(7)
O5 0.0353(11) 0.0433(11) 0.0196(9) -0.0103(9) -0.0088(8) 0.0038(8)
N1 0.0244(11) 0.0207(10) 0.0276(12) 0.0008(9) -0.0076(9) -0.0026(9)
N2 0.0292(12) 0.0183(10) 0.0194(11) -0.0009(8) -0.0075(9) -0.0001(8)
N3 0.0245(12) 0.0245(11) 0.0262(13) 0.0015(9) -0.0100(10) -0.0064(9)
C1 0.0305(14) 0.0148(11) 0.0252(13) -0.0007(10) -0.0089(11) 0.0001(9)
C2 0.0172(11) 0.0178(11) 0.0214(12) -0.0040(9) -0.0068(9) -0.0022(9)
C3 0.0195(11) 0.0159(11) 0.0189(12) -0.0012(9) -0.0058(9) -0.0024(9)
C4 0.0196(12) 0.0189(11) 0.0177(11) -0.0017(9) -0.0045(9) -0.0012(9)
C5 0.0184(11) 0.0156(11) 0.0189(11) -0.0015(9) -0.0042(9) -0.0019(9)
C6 0.0168(11) 0.0211(11) 0.0209(12) -0.0047(9) -0.0043(9) -0.0064(9)
C7 0.0208(12) 0.0203(11) 0.0173(11) -0.0047(9) -0.0048(9) -0.0014(9)
C8 0.086(3) 0.0267(15) 0.0400(18) -0.0107(16) -0.0281(18) 0.0061(13)
C9 0.0374(18) 0.072(2) 0.0395(19) 0.0171(17) -0.0091(15) -0.0262(17)

loop_
_atom_type_symbol
_atom_type_description
_atom_type_scat_dispersion_real
_atom_type_scat_dispersion_imag
_atom_type_scat_source
Cl Cl 0.1484 0.1585 'International Tables Vol C Tables 4.2.6.8 and 6.1.1.4'
S S 0.1246 0.1234 'International Tables Vol C Tables 4.2.6.8 and 6.1.1.4'
O O 0.0106 0.0060 'International Tables Vol C Tables 4.2.6.8 and 6.1.1.4'
N N 0.0061 0.0033 'International Tables Vol C Tables 4.2.6.8 and 6.1.1.4'
C C 0.0033 0.0016 'International Tables Vol C Tables 4.2.6.8 and 6.1.1.4'
H H 0.0000 0.0000 'International Tables Vol C Tables 4.2.6.8 and 6.1.1.4'

loop_
_geom_angle_atom_site_label_1
_geom_angle_atom_site_label_2
_geom_angle_atom_site_label_3
_geom_angle
O2 S1 O1 119.64(12)
O2 S1 N1 107.28(12)
O1 S1 N1 107.26(12)
O2 S1 C3 108.77(11)
O1 S1 C3 110.26(11)
N1 S1 C3 102.16(11)
O3 S2 O4 118.94(12)
O3 S2 N3 107.80(13)
O4 S2 N3 106.60(12)
O3 S2 C5 105.53(11)
O4 S2 C5 107.25(11)
N3 S2 C5 110.66(12)
O5 S3 C8 105.16(14)
O5 S3 C9 104.42(14)
C8 S3 C9 99.1(2)
C1 N1 S1 113.31(18)
C1 N1 H1N 113(2)
S1 N1 H1N 111(2)
C2 N2 C1 122.8(2)
C2 N2 H2N 116(2)
C1 N2 H2N 121(2)
S2 N3 H3N 118(2)
S2 N3 H4N 116(2)
H3N N3 H4N 113(3)
N2 C1 N1 112.2(2)
N2 C1 H1A 109.2
N1 C1 H1A 109.2
N2 C1 H1B 109.2
N1 C1 H1B 109.2
H1A C1 H1B 107.9
N2 C2 C3 123.0(2)
N2 C2 C7 119.7(2)
C3 C2 C7 117.3(2)
C4 C3 C2 121.4(2)
C4 C3 S1 119.71(18)
C2 C3 S1 118.87(17)
C3 C4 C5 120.8(2)
C3 C4 H4 119.6
C5 C4 H4 119.6
C4 C5 C6 117.7(2)
C4 C5 S2 118.49(18)
C6 C5 S2 123.52(17)
C7 C6 C5 122.4(2)
C7 C6 Cl1 117.17(19)
C5 C6 Cl1 120.43(18)
C6 C7 C2 120.2(2)
C6 C7 H7 119.9
C2 C7 H7 119.9
S3 C8 H8A 109.5
S3 C8 H8B 109.5
H8A C8 H8B 109.5
S3 C8 H8C 109.5
H8A C8 H8C 109.5
H8B C8 H8C 109.5
S3 C9 H9A 109.5
S3 C9 H9B 109.5
H9A C9 H9B 109.5
S3 C9 H9C 109.5
H9A C9 H9C 109.5
H9B C9 H9C 109.5

loop_
_geom_bond_atom_site_label_1
_geom_bond_atom_site_label_2
_geom_bond_distance
Cl1 C6 1.749(2)
S1 O2 1.4195(19)
S1 O1 1.427(2)
S1 N1 1.638(2)
S1 C3 1.758(2)
S2 O3 1.4327(19)
S2 O4 1.4443(19)
S2 N3 1.595(2)
S2 C5 1.771(2)
S3 O5 1.5213(18)
S3 C8 1.754(3)
S3 C9 1.774(3)
N1 C1 1.458(3)
N1 H1N 0.85(3)
N2 C2 1.358(3)
N2 C1 1.457(3)
N2 H2N 0.81(3)
N3 H3N 0.83(3)
N3 H4N 0.80(3)
C1 H1A 0.9900
C1 H1B 0.9900
C2 C3 1.413(3)
C2 C7 1.422(3)
C3 C4 1.393(3)
C4 C5 1.394(3)
C4 H4 0.9500
C5 C6 1.409(3)
C6 C7 1.371(3)
C7 H7 0.9500
C8 H8A 0.9800
C8 H8B 0.9800
C8 H8C 0.9800
C9 H9A 0.9800
C9 H9B 0.9800
C9 H9C 0.9800

loop_
_geom_hbond_atom_site_label_D
_geom_hbond_atom_site_label_H
_geom_hbond_atom_site_label_A
_geom_hbond_site_symmetry_A
_geom_hbond_distance_DH
_geom_hbond_distance_HA
_geom_hbond_distance_DA
_geom_hbond_angle_DHA
_geom_hbond_publ_flag
N3 H4N O4 2_577 0.80(3) 2.27(3) 3.004(3) 153(3) yes
N2 H2N O5 2_667 0.81(3) 2.02(3) 2.806(3) 164(3) yes
N3 H3N O5 1_455 0.83(3) 1.95(3) 2.776(3) 172(3) yes
C1 H1A O4 1_545 0.99 2.46 3.347(3) 149 yes
C7 H7 O5 2_667 0.95 2.56 3.289(3) 134 yes
C8 H8B O3 2_676 0.98 2.53 3.228(4) 128 yes

loop_
_geom_torsion_atom_site_label_1
_geom_torsion_atom_site_label_2
_geom_torsion_atom_site_label_3
_geom_torsion_atom_site_label_4
_geom_torsion
O2 S1 N1 C1 -63.1(2)
O1 S1 N1 C1 167.15(17)
C3 S1 N1 C1 51.2(2)
C2 N2 C1 N1 37.5(3)
S1 N1 C1 N2 -61.1(3)
C1 N2 C2 C3 -8.2(4)
C1 N2 C2 C7 172.6(2)
N2 C2 C3 C4 -174.4(2)
C7 C2 C3 C4 4.7(3)
N2 C2 C3 S1 3.1(3)
C7 C2 C3 S1 -177.79(17)
O2 S1 C3 C4 -92.3(2)
O1 S1 C3 C4 40.7(2)
N1 S1 C3 C4 154.5(2)
O2 S1 C3 C2 90.2(2)
O1 S1 C3 C2 -136.8(2)
N1 S1 C3 C2 -23.0(2)
C2 C3 C4 C5 -2.4(4)
S1 C3 C4 C5 -179.87(18)
C3 C4 C5 C6 -1.8(4)
C3 C4 C5 S2 172.14(19)
O3 S2 C5 C4 8.1(2)
O4 S2 C5 C4 -119.65(19)
N3 S2 C5 C4 124.5(2)
O3 S2 C5 C6 -178.3(2)
O4 S2 C5 C6 53.9(2)
N3 S2 C5 C6 -62.0(2)
C4 C5 C6 C7 3.7(4)
S2 C5 C6 C7 -169.91(19)
C4 C5 C6 Cl1 -174.82(18)
S2 C5 C6 Cl1 11.6(3)
C5 C6 C7 C2 -1.3(4)
Cl1 C6 C7 C2 177.25(18)
N2 C2 C7 C6 176.3(2)
C3 C2 C7 C6 -2.9(3)

loop_
_cod_related_entry_id
_cod_related_entry_database
_cod_related_entry_code
1 ChemSpider 21128198
